data_2227958
loop_
_publ_author_name
'Hayat, Umar'
'Siddiqui, Waseeq Ahmad'
'Tahir, M. Nawaz'
'Hussain, Ghulam'

_publ_section_title
;
 4-Chloro-<i>N</i>-[(<i>E</i>)-2,4-dichlorobenzylidene]aniline
;
_journal_coeditor_code RZ2483
_journal_issue 10
_journal_name_full 'Acta Crystallographica Section E'
_journal_page_first o2523
_journal_paper_doi 10.1107/S1600536810035774
_journal_volume 66
_journal_year 2010
_chemical_formula_iupac 'C13 H8 Cl3 N'
_chemical_formula_moiety 'C13 H8 Cl3 N'
_chemical_formula_sum 'C13 H8 Cl3 N'
_chemical_formula_weight 284.55
_chemical_name_systematic
;
4-Chloro-<i>N</i>-[(<i>E</i>)-2,4-dichlorobenzylidene]aniline
;
_space_group_IT_number 14
_symmetry_cell_setting monoclinic
_symmetry_space_group_name_Hall '-P 2yn'
_symmetry_space_group_name_H-M 'P 1 21/n 1'
_atom_sites_solution_hydrogens geom
_atom_sites_solution_primary direct
_atom_sites_solution_secondary difmap
_audit_creation_method SHELXL-97
_cell_angle_alpha 90
_cell_angle_beta 99.165(3)
_cell_angle_gamma 90
_cell_formula_units_Z 4
_cell_length_a 3.9665(3)
_cell_length_b 27.639(2)
_cell_length_c 11.4287(9)
_cell_measurement_reflns_used 1372
_cell_measurement_temperature 296(2)
_cell_measurement_theta_max 25.24
_cell_measurement_theta_min 1.95
_cell_volume 1236.93(16)
_computing_cell_refinement 'SAINT (Bruker, 2009)'
_computing_data_collection 'APEX2 (Bruker, 2009)'
_computing_data_reduction 'SAINT (Bruker, 2009)'
_computing_molecular_graphics 'ORTEP-3 for Windows (Farrugia, 1997) and PLATON (Spek, 2009)'
_computing_publication_material 'WinGX (Farrugia, 1999) and PLATON (Spek, 2009)'
_computing_structure_refinement 'SHELXL97 (Sheldrick, 2008)'
_computing_structure_solution 'SHELXS97 (Sheldrick, 2008)'
_diffrn_ambient_temperature 296(2)
_diffrn_detector_area_resol_mean 8.10
_diffrn_measured_fraction_theta_full 0.999
_diffrn_measured_fraction_theta_max 0.999
_diffrn_measurement_device_type 'Bruker Kappa APEXII CCD'
_diffrn_measurement_method \w
_diffrn_radiation_monochromator graphite
_diffrn_radiation_source 'fine-focus sealed tube'
_diffrn_radiation_type MoK\a
_diffrn_radiation_wavelength 0.71073
_diffrn_reflns_av_R_equivalents 0.0469
_diffrn_reflns_av_sigmaI/netI 0.0511
_diffrn_reflns_limit_h_max 4
_diffrn_reflns_limit_h_min -4
_diffrn_reflns_limit_k_max 33
_diffrn_reflns_limit_k_min -32
_diffrn_reflns_limit_l_max 13
_diffrn_reflns_limit_l_min -13
_diffrn_reflns_number 9236
_diffrn_reflns_theta_full 25.24
_diffrn_reflns_theta_max 25.24
_diffrn_reflns_theta_min 1.95
_diffrn_standards_number 0
_exptl_absorpt_coefficient_mu 0.714
_exptl_absorpt_correction_T_max 0.946
_exptl_absorpt_correction_T_min 0.903
_exptl_absorpt_correction_type multi-scan
_exptl_absorpt_process_details '(SADABS; Bruker, 2005)'
_exptl_crystal_colour 'light pink'
_exptl_crystal_density_diffrn 1.528
_exptl_crystal_density_method 'not measured'
_exptl_crystal_description needles
_exptl_crystal_F_000 576
_exptl_crystal_size_max 0.32
_exptl_crystal_size_mid 0.12
_exptl_crystal_size_min 0.08
_refine_diff_density_max 0.199
_refine_diff_density_min -0.213
_refine_ls_goodness_of_fit_ref 1.018
_refine_ls_hydrogen_treatment constr
_refine_ls_matrix_type full
_refine_ls_number_parameters 154
_refine_ls_number_reflns 2239
_refine_ls_number_restraints 0
_refine_ls_restrained_S_all 1.018
_refine_ls_R_factor_all 0.0914
_refine_ls_R_factor_gt 0.0470
_refine_ls_shift/su_max 0.000
_refine_ls_shift/su_mean 0.000
_refine_ls_structure_factor_coef Fsqd
_refine_ls_weighting_details 'calc w=1/[\s^2^(Fo^2^)+(0.0320P)^2^+0.7441P] where P=(Fo^2^+2Fc^2^)/3'
_refine_ls_weighting_scheme calc
_refine_ls_wR_factor_gt 0.0896
_refine_ls_wR_factor_ref 0.1066
_reflns_number_gt 1372
_reflns_number_total 2239
_reflns_threshold_expression I>2\s(I)
_cod_data_source_file rz2483.cif
_cod_data_source_block I
_cod_original_sg_symbol_H-M 'P 21/n'
_cod_database_code 2227958
_cod_database_fobs_code 2227958

loop_
_symmetry_equiv_pos_site_id
_symmetry_equiv_pos_as_xyz
1 x,y,z
2 1/2-x,1/2+y,1/2-z
3 -x,-y,-z
4 1/2+x,1/2-y,1/2+z

loop_
_atom_site_aniso_label
_atom_site_aniso_U_11
_atom_site_aniso_U_22
_atom_site_aniso_U_33
_atom_site_aniso_U_12
_atom_site_aniso_U_13
_atom_site_aniso_U_23
Cl1 0.0774(7) 0.0752(8) 0.0638(7) 0.0095(6) -0.0051(5) 0.0237(6)
Cl2 0.0658(6) 0.0420(6) 0.0792(7) -0.0104(5) 0.0009(5) 0.0039(5)
Cl3 0.0822(7) 0.0674(8) 0.0552(6) 0.0117(6) -0.0065(5) 0.0141(5)
N1 0.0531(18) 0.0406(18) 0.0431(16) 0.0013(14) 0.0058(13) 0.0019(14)
C1 0.0409(19) 0.041(2) 0.0413(19) -0.0013(16) 0.0077(15) 0.0013(16)
C2 0.070(3) 0.035(2) 0.050(2) -0.0030(18) 0.0056(18) 0.0025(17)
C3 0.066(3) 0.052(3) 0.049(2) -0.004(2) 0.0000(18) -0.0037(19)
C4 0.043(2) 0.053(3) 0.051(2) 0.0061(18) 0.0088(16) 0.0085(19)
C5 0.058(2) 0.037(2) 0.074(3) 0.0060(19) -0.001(2) 0.007(2)
C6 0.060(2) 0.046(2) 0.061(2) 0.0027(19) -0.0057(19) -0.007(2)
C7 0.043(2) 0.043(2) 0.048(2) -0.0034(16) 0.0137(16) 0.0043(17)
C8 0.0338(18) 0.040(2) 0.0417(19) 0.0008(15) 0.0078(14) 0.0022(16)
C9 0.0379(19) 0.037(2) 0.049(2) -0.0018(15) 0.0105(15) -0.0006(16)
C10 0.043(2) 0.048(2) 0.047(2) 0.0007(17) -0.0011(15) -0.0010(18)
C11 0.045(2) 0.053(3) 0.042(2) 0.0076(18) 0.0049(16) 0.0015(18)
C12 0.061(2) 0.040(2) 0.047(2) 0.0003(18) 0.0084(17) 0.0054(17)
C13 0.051(2) 0.044(2) 0.045(2) -0.0051(17) 0.0074(16) -0.0060(17)

loop_
_atom_site_type_symbol
_atom_site_label
_atom_site_fract_x
_atom_site_fract_y
_atom_site_fract_z
_atom_site_U_iso_or_equiv
_atom_site_thermal_displace_type
_atom_site_calc_flag
_atom_site_refinement_flags
_atom_site_occupancy
Cl Cl1 -0.1794(3) 0.20049(4) -0.09024(9) 0.0739(4) Uani . . 1.000
Cl Cl2 1.1913(3) 0.18426(3) 0.60890(9) 0.0635(4) Uani . . 1.000
Cl Cl3 1.3135(3) 0.02321(4) 0.87154(8) 0.0702(4) Uani . . 1.000
N N1 0.4889(7) 0.10444(10) 0.3494(2) 0.0458(10) Uani . . 1.000
C C1 0.3428(8) 0.12998(12) 0.2462(3) 0.0409(11) Uani . . 1.000
C C2 0.1799(9) 0.10234(13) 0.1521(3) 0.0521(14) Uani . . 1.000
C C3 0.0224(9) 0.12381(14) 0.0490(3) 0.0567(16) Uani . . 1.000
C C4 0.0238(8) 0.17295(14) 0.0389(3) 0.0489(14) Uani . . 1.000
C C5 0.1799(9) 0.20122(14) 0.1310(3) 0.0576(14) Uani . . 1.000
C C6 0.3342(9) 0.17971(14) 0.2341(3) 0.0573(12) Uani . . 1.000
C C7 0.7186(8) 0.12440(13) 0.4242(3) 0.0440(12) Uani . . 1.000
C C8 0.8657(7) 0.10042(12) 0.5344(3) 0.0383(11) Uani . . 1.000
C C9 1.0827(8) 0.12398(12) 0.6247(3) 0.0409(11) Uani . . 1.000
C C10 1.2154(8) 0.10111(13) 0.7292(3) 0.0469(12) Uani . . 1.000
C C11 1.1380(8) 0.05286(13) 0.7431(3) 0.0469(14) Uani . . 1.000
C C12 0.9276(9) 0.02799(13) 0.6552(3) 0.0494(12) Uani . . 1.000
C C13 0.7960(8) 0.05201(13) 0.5530(3) 0.0467(12) Uani . . 1.000
H H2 0.17733 0.06882 0.15891 0.0624 Uiso . . 1.000
H H3 -0.08427 0.10490 -0.01344 0.0681 Uiso . . 1.000
H H5 0.18079 0.23473 0.12349 0.0691 Uiso . . 1.000
H H6 0.43465 0.19895 0.29688 0.0683 Uiso . . 1.000
H H7 0.79497 0.15515 0.40831 0.0528 Uiso . . 1.000
H H10 1.35406 0.11780 0.78919 0.0562 Uiso . . 1.000
H H12 0.87615 -0.00443 0.66514 0.0591 Uiso . . 1.000
H H13 0.65459 0.03524 0.49395 0.0560 Uiso . . 1.000

loop_
_atom_type_symbol
_atom_type_description
_atom_type_scat_dispersion_real
_atom_type_scat_dispersion_imag
_atom_type_scat_source
C C 0.0033 0.0016 'International Tables Vol C Tables 4.2.6.8 and 6.1.1.4'
H H 0.0000 0.0000 'International Tables Vol C Tables 4.2.6.8 and 6.1.1.4'
N N 0.0061 0.0033 'International Tables Vol C Tables 4.2.6.8 and 6.1.1.4'
Cl Cl 0.1484 0.1585 'International Tables Vol C Tables 4.2.6.8 and 6.1.1.4'

loop_
_geom_angle_atom_site_label_1
_geom_angle_atom_site_label_2
_geom_angle_atom_site_label_3
_geom_angle_site_symmetry_1
_geom_angle_site_symmetry_2
_geom_angle_site_symmetry_3
_geom_angle
_geom_angle_publ_flag
C1 N1 C7 . . . 119.9(3) no
N1 C1 C2 . . . 116.6(3) no
N1 C1 C6 . . . 125.4(3) no
C2 C1 C6 . . . 117.9(3) no
C1 C2 C3 . . . 121.1(3) no
C2 C3 C4 . . . 119.6(3) no
Cl1 C4 C3 . . . 120.0(3) no
Cl1 C4 C5 . . . 119.4(3) no
C3 C4 C5 . . . 120.6(3) no
C4 C5 C6 . . . 119.7(4) no
C1 C6 C5 . . . 121.1(3) no
N1 C7 C8 . . . 121.9(3) no
C7 C8 C9 . . . 122.7(3) no
C7 C8 C13 . . . 120.5(3) no
C9 C8 C13 . . . 116.8(3) no
Cl2 C9 C8 . . . 120.3(3) no
Cl2 C9 C10 . . . 117.6(3) no
C8 C9 C10 . . . 122.1(3) no
C9 C10 C11 . . . 118.7(3) no
Cl3 C11 C10 . . . 119.2(3) no
Cl3 C11 C12 . . . 119.8(3) no
C10 C11 C12 . . . 121.0(3) no
C11 C12 C13 . . . 118.8(3) no
C8 C13 C12 . . . 122.6(3) no
C1 C2 H2 . . . 119.00 no
C3 C2 H2 . . . 119.00 no
C2 C3 H3 . . . 120.00 no
C4 C3 H3 . . . 120.00 no
C4 C5 H5 . . . 120.00 no
C6 C5 H5 . . . 120.00 no
C1 C6 H6 . . . 119.00 no
C5 C6 H6 . . . 119.00 no
N1 C7 H7 . . . 119.00 no
C8 C7 H7 . . . 119.00 no
C9 C10 H10 . . . 121.00 no
C11 C10 H10 . . . 121.00 no
C11 C12 H12 . . . 121.00 no
C13 C12 H12 . . . 121.00 no
C8 C13 H13 . . . 119.00 no
C12 C13 H13 . . . 119.00 no

loop_
_geom_bond_atom_site_label_1
_geom_bond_atom_site_label_2
_geom_bond_site_symmetry_1
_geom_bond_site_symmetry_2
_geom_bond_distance
_geom_bond_publ_flag
Cl1 C4 . . 1.740(4) no
Cl2 C9 . . 1.738(3) no
Cl3 C11 . . 1.728(4) no
N1 C1 . . 1.417(4) no
N1 C7 . . 1.272(4) no
C1 C2 . . 1.392(5) no
C1 C6 . . 1.381(5) no
C2 C3 . . 1.377(5) no
C3 C4 . . 1.363(5) no
C4 C5 . . 1.376(5) no
C5 C6 . . 1.374(5) no
C7 C8 . . 1.460(5) no
C8 C9 . . 1.395(5) no
C8 C13 . . 1.390(5) no
C9 C10 . . 1.379(5) no
C10 C11 . . 1.383(5) no
C11 C12 . . 1.382(5) no
C12 C13 . . 1.372(5) no
C2 H2 . . 0.9300 no
C3 H3 . . 0.9300 no
C5 H5 . . 0.9300 no
C6 H6 . . 0.9300 no
C7 H7 . . 0.9300 no
C10 H10 . . 0.9300 no
C12 H12 . . 0.9300 no
C13 H13 . . 0.9300 no

loop_
_geom_contact_atom_site_label_1
_geom_contact_atom_site_label_2
_geom_contact_distance
_geom_contact_site_symmetry_1
_geom_contact_site_symmetry_2
_geom_contact_publ_flag
Cl2 C7 3.602(4) . 1_655 no
Cl3 Cl3 3.3276(14) . 3_857 no
Cl1 H6 3.1300 . 4_454 no
Cl1 H10 3.1200 . 1_354 no
Cl2 H5 3.0400 . 4_555 no
Cl2 H5 2.9500 . 4_655 no
Cl2 H7 2.6900 . . no
N1 C7 3.347(4) . 1_455 no
N1 H13 2.5400 . . no
C1 C7 3.449(5) . 1_455 no
C7 C1 3.449(5) . 1_655 no
C7 Cl2 3.602(4) . 1_455 no
C7 N1 3.347(4) . 1_655 no
C8 C9 3.487(4) . 1_455 no
C9 C8 3.487(4) . 1_655 no
C10 C13 3.561(5) . 1_655 no
C11 C12 3.506(5) . 1_655 no
C12 C13 3.547(5) . 3_756 no
C12 C11 3.506(5) . 1_455 no
C13 C12 3.547(5) . 3_756 no
C13 C10 3.561(5) . 1_455 no
C6 H7 2.5700 . . no
C7 H6 2.6700 . . no
C12 H13 3.1000 . 3_756 no
C13 H13 3.0000 . 3_656 no
H5 Cl2 2.9500 . 4_354 no
H5 Cl2 3.0400 . 4_454 no
H6 C7 2.6700 . . no
H6 H7 2.1300 . . no
H6 Cl1 3.1300 . 4_555 no
H7 Cl2 2.6900 . . no
H7 C6 2.5700 . . no
H7 H6 2.1300 . . no
H10 Cl1 3.1200 . 1_756 no
H13 N1 2.5400 . . no
H13 C12 3.1000 . 3_756 no
H13 C13 3.0000 . 3_656 no
H13 H13 2.3200 . 3_656 no

loop_
_geom_hbond_atom_site_label_D
_geom_hbond_atom_site_label_H
_geom_hbond_atom_site_label_A
_geom_hbond_site_symmetry_A
_geom_hbond_distance_DH
_geom_hbond_distance_HA
_geom_hbond_distance_DA
_geom_hbond_angle_DHA
_geom_hbond_publ_flag
C7 H7 Cl2 . 0.93 2.69 3.074(4) 106 yes

loop_
_geom_torsion_atom_site_label_1
_geom_torsion_atom_site_label_2
_geom_torsion_atom_site_label_3
_geom_torsion_atom_site_label_4
_geom_torsion_site_symmetry_1
_geom_torsion_site_symmetry_2
_geom_torsion_site_symmetry_3
_geom_torsion_site_symmetry_4
_geom_torsion
_geom_torsion_publ_flag
C7 N1 C1 C2 . . . . 160.2(3) no
C7 N1 C1 C6 . . . . -23.3(5) no
C1 N1 C7 C8 . . . . 177.2(3) no
N1 C1 C2 C3 . . . . 178.4(3) no
C6 C1 C2 C3 . . . . 1.6(5) no
N1 C1 C6 C5 . . . . -178.6(3) no
C2 C1 C6 C5 . . . . -2.2(5) no
C1 C2 C3 C4 . . . . -0.4(5) no
C2 C3 C4 Cl1 . . . . -179.1(3) no
C2 C3 C4 C5 . . . . -0.3(5) no
Cl1 C4 C5 C6 . . . . 178.6(3) no
C3 C4 C5 C6 . . . . -0.3(5) no
C4 C5 C6 C1 . . . . 1.6(5) no
N1 C7 C8 C9 . . . . -171.0(3) no
N1 C7 C8 C13 . . . . 9.7(5) no
C7 C8 C9 Cl2 . . . . -0.4(4) no
C7 C8 C9 C10 . . . . 178.9(3) no
C13 C8 C9 Cl2 . . . . 178.9(2) no
C13 C8 C9 C10 . . . . -1.8(5) no
C7 C8 C13 C12 . . . . -179.8(3) no
C9 C8 C13 C12 . . . . 0.9(5) no
Cl2 C9 C10 C11 . . . . -178.8(3) no
C8 C9 C10 C11 . . . . 1.9(5) no
C9 C10 C11 Cl3 . . . . 177.9(3) no
C9 C10 C11 C12 . . . . -1.0(5) no
Cl3 C11 C12 C13 . . . . -178.8(3) no
C10 C11 C12 C13 . . . . 0.1(5) no
C11 C12 C13 C8 . . . . -0.1(5) no

loop_
_cod_related_entry_id
_cod_related_entry_database
_cod_related_entry_code
1 ChemSpider 801877
